data_7042242
loop_
_publ_author_name
'Daryanavard, Marzieh'
'Armstrong, David'
'Lough, Alan J.'
'Fekl, Ulrich'

_publ_section_title
;
 The first palladium(iv) aryldiazenido complex: relevance for C-C
 coupling.
;
_journal_issue 12
_journal_name_full 'Dalton transactions (Cambridge, England : 2003)'
_journal_page_first 4004
_journal_page_last 4008
_journal_paper_doi 10.1039/c7dt00078b
_journal_volume 46
_journal_year 2017
_chemical_formula_moiety 'C18 H31 B N6 Pd'
_chemical_formula_sum 'C18 H31 B N6 Pd'
_chemical_formula_weight 448.70
_chemical_name_systematic
; 
 ? 
;
_space_group_IT_number 61
_symmetry_cell_setting orthorhombic
_symmetry_space_group_name_Hall '-P 2ac 2ab'
_symmetry_space_group_name_H-M 'P b c a'
_atom_sites_solution_hydrogens geom
_atom_sites_solution_primary direct
_atom_sites_solution_secondary difmap
_audit_creation_method SHELXL-97
_audit_update_record
;
2016-12-05 deposited with the CCDC.
2017-02-24 downloaded from the CCDC.
;
_cell_angle_alpha 90.00
_cell_angle_beta 90.00
_cell_angle_gamma 90.00
_cell_formula_units_Z 8
_cell_length_a 16.3066(9)
_cell_length_b 9.8567(6)
_cell_length_c 25.2093(14)
_cell_measurement_reflns_used 9051
_cell_measurement_temperature 110(2)
_cell_measurement_theta_max 33.17
_cell_measurement_theta_min 3.23
_cell_volume 4051.9(4)
_computing_cell_refinement APEX2
_computing_data_collection 'APEX2 (Bruker, 2007)'
_computing_data_reduction 'SAINT (Bruker, 2007)'
_computing_molecular_graphics 'PLATON (Spek, 2009)'
_computing_publication_material 'SHELXTL (Sheldrick, 2008)'
_computing_structure_refinement 'SHELXL-97 (Sheldrick, 2008)'
_computing_structure_solution 'SHELXS-97 (Sheldrick, 2008)'
_diffrn_ambient_temperature 110(2)
_diffrn_measured_fraction_theta_full 0.999
_diffrn_measured_fraction_theta_max 0.999
_diffrn_measurement_device_type 'Bruker Kappa APEX-DUO CCD'
_diffrn_measurement_method '\f and \w scans'
_diffrn_radiation_monochromator 'Bruker Triumph'
_diffrn_radiation_source 'fine-focus sealed tube'
_diffrn_radiation_type MoK\a
_diffrn_radiation_wavelength 0.71073
_diffrn_reflns_av_R_equivalents 0.0282
_diffrn_reflns_av_sigmaI/netI 0.0242
_diffrn_reflns_limit_h_max 20
_diffrn_reflns_limit_h_min -25
_diffrn_reflns_limit_k_max 15
_diffrn_reflns_limit_k_min -11
_diffrn_reflns_limit_l_max 38
_diffrn_reflns_limit_l_min -38
_diffrn_reflns_number 32099
_diffrn_reflns_theta_full 33.17
_diffrn_reflns_theta_max 33.17
_diffrn_reflns_theta_min 1.62
_exptl_absorpt_coefficient_mu 0.930
_exptl_absorpt_correction_T_max 0.7465
_exptl_absorpt_correction_T_min 0.6910
_exptl_absorpt_correction_type multi-scan
_exptl_absorpt_process_details 'SADABS (Sheldrick, 1996)'
_exptl_crystal_colour colourless
_exptl_crystal_density_diffrn 1.471
_exptl_crystal_density_method 'not measured'
_exptl_crystal_description needle
_exptl_crystal_F_000 1856
_exptl_crystal_size_max 0.38
_exptl_crystal_size_mid 0.23
_exptl_crystal_size_min 0.15
_refine_diff_density_max 0.614
_refine_diff_density_min -1.181
_refine_diff_density_rms 0.080
_refine_ls_extinction_method none
_refine_ls_goodness_of_fit_ref 1.067
_refine_ls_hydrogen_treatment mixed
_refine_ls_matrix_type full
_refine_ls_number_parameters 248
_refine_ls_number_reflns 7727
_refine_ls_number_restraints 0
_refine_ls_restrained_S_all 1.067
_refine_ls_R_factor_all 0.0354
_refine_ls_R_factor_gt 0.0271
_refine_ls_shift/su_max 0.003
_refine_ls_shift/su_mean 0.000
_refine_ls_structure_factor_coef Fsqd
_refine_ls_weighting_details 'calc w=1/[\s^2^(Fo^2^)+(0.0171P)^2^+4.3121P] where P=(Fo^2^+2Fc^2^)/3'
_refine_ls_weighting_scheme calc
_refine_ls_wR_factor_gt 0.0585
_refine_ls_wR_factor_ref 0.0621
_reflns_number_gt 6527
_reflns_number_total 7727
_reflns_threshold_expression I>2\s(I)
_cod_data_source_file c7dt00078b2.cif
_cod_data_source_block d12284
_cod_depositor_comments
;
The following automatic conversions were performed:

'_symmetry_cell_setting' value 'Orthorhombic' changed to
'orthorhombic' according to
/home/data/users/saulius/crontab/automatic-downloads/rss-feeds/RSC/lib/dictionaries/cif_core.dic
dictionary named 'cif_core.dic' version 2.4.2 from 2011-04-26.

Automatic conversion script
Id: cif_fix_values 4973 2017-02-22 13:04:09Z antanas 

 Adding full bibliography for 7042241--7042242.cif.
;
_cod_database_code 7042242

loop_
_symmetry_equiv_pos_as_xyz
'x, y, z'
'x+1/2, -y+1/2, -z'
'-x, y+1/2, -z+1/2'
'-x+1/2, -y, z+1/2'
'-x, -y, -z'
'-x-1/2, y-1/2, z'
'x, -y-1/2, z-1/2'
'x-1/2, y, -z-1/2'

loop_
_atom_site_label
_atom_site_type_symbol
_atom_site_fract_x
_atom_site_fract_y
_atom_site_fract_z
_atom_site_U_iso_or_equiv
_atom_site_adp_type
_atom_site_occupancy
_atom_site_symmetry_multiplicity
_atom_site_calc_flag
_atom_site_refinement_flags
Pd1 Pd 0.127056(6) 0.210000(10) 0.378556(4) 0.01162(3) Uani 1 1 d .
N1 N -0.00880(8) 0.23397(12) 0.38274(5) 0.0134(2) Uani 1 1 d .
N2 N -0.03710(7) 0.36245(12) 0.37277(4) 0.0121(2) Uani 1 1 d .
N3 N 0.12472(8) 0.36092(13) 0.31362(5) 0.0136(2) Uani 1 1 d .
N4 N 0.07662(7) 0.47336(12) 0.32150(5) 0.0129(2) Uani 1 1 d .
N5 N 0.13014(7) 0.38483(12) 0.43229(4) 0.0122(2) Uani 1 1 d .
N6 N 0.07505(7) 0.48665(12) 0.42180(5) 0.0121(2) Uani 1 1 d .
C1 C -0.07057(11) 0.00504(16) 0.39739(7) 0.0230(3) Uani 1 1 d .
H1A H -0.0276 -0.0117 0.4238 0.035 Uiso 1 1 calc R
H1B H -0.0577 -0.0447 0.3648 0.035 Uiso 1 1 calc R
H1C H -0.1235 -0.0259 0.4113 0.035 Uiso 1 1 calc R
C2 C -0.07493(9) 0.15332(15) 0.38564(5) 0.0145(2) Uani 1 1 d .
C3 C -0.14615(9) 0.23016(15) 0.37675(5) 0.0151(2) Uani 1 1 d .
H3A H -0.2011 0.1983 0.3765 0.018 Uiso 1 1 calc R
C4 C -0.11974(8) 0.36193(15) 0.36845(5) 0.0131(2) Uani 1 1 d .
C5 C -0.16892(10) 0.48601(17) 0.35719(7) 0.0206(3) Uani 1 1 d .
H5A H -0.1561 0.5560 0.3835 0.031 Uiso 1 1 calc R
H5B H -0.2275 0.4639 0.3590 0.031 Uiso 1 1 calc R
H5C H -0.1556 0.5198 0.3217 0.031 Uiso 1 1 calc R
C6 C 0.22092(12) 0.27872(19) 0.24338(7) 0.0267(4) Uani 1 1 d .
H6A H 0.2114 0.1890 0.2590 0.040 Uiso 1 1 calc R
H6B H 0.2772 0.3078 0.2510 0.040 Uiso 1 1 calc R
H6C H 0.2129 0.2741 0.2049 0.040 Uiso 1 1 calc R
C7 C 0.16188(9) 0.37837(16) 0.26667(5) 0.0165(3) Uani 1 1 d .
C8 C 0.13744(10) 0.50125(17) 0.24422(6) 0.0189(3) Uani 1 1 d .
H8A H 0.1544 0.5376 0.2111 0.023 Uiso 1 1 calc R
C9 C 0.08353(9) 0.55942(15) 0.27985(6) 0.0156(3) Uani 1 1 d .
C10 C 0.04001(11) 0.69262(17) 0.27622(7) 0.0232(3) Uani 1 1 d .
H10A H -0.0188 0.6789 0.2822 0.035 Uiso 1 1 calc R
H10B H 0.0485 0.7317 0.2409 0.035 Uiso 1 1 calc R
H10C H 0.0618 0.7546 0.3032 0.035 Uiso 1 1 calc R
C11 C 0.23102(10) 0.33096(18) 0.50400(6) 0.0223(3) Uani 1 1 d .
H11A H 0.2626 0.2831 0.4767 0.033 Uiso 1 1 calc R
H11B H 0.2045 0.2647 0.5274 0.033 Uiso 1 1 calc R
H11C H 0.2679 0.3885 0.5249 0.033 Uiso 1 1 calc R
C12 C 0.16715(9) 0.41709(15) 0.47812(5) 0.0148(2) Uani 1 1 d .
C13 C 0.13563(9) 0.54000(15) 0.49720(5) 0.0161(3) Uani 1 1 d .
H13A H 0.1510 0.5857 0.5289 0.019 Uiso 1 1 calc R
C14 C 0.07778(9) 0.58122(15) 0.46073(5) 0.0141(2) Uani 1 1 d .
C15 C 0.02652(10) 0.70615(16) 0.46117(7) 0.0209(3) Uani 1 1 d .
H15A H -0.0316 0.6809 0.4605 0.031 Uiso 1 1 calc R
H15B H 0.0394 0.7614 0.4299 0.031 Uiso 1 1 calc R
H15C H 0.0380 0.7584 0.4934 0.031 Uiso 1 1 calc R
C16 C 0.25176(10) 0.19255(18) 0.37404(6) 0.0212(3) Uani 1 1 d .
H16A H 0.2709 0.1284 0.4010 0.032 Uiso 1 1 calc R
H16B H 0.2770 0.2814 0.3802 0.032 Uiso 1 1 calc R
H16C H 0.2671 0.1595 0.3388 0.032 Uiso 1 1 calc R
C17 C 0.11959(11) 0.04694(16) 0.32897(6) 0.0222(3) Uani 1 1 d .
H17A H 0.1738 0.0048 0.3256 0.033 Uiso 1 1 calc R
H17B H 0.1007 0.0769 0.2940 0.033 Uiso 1 1 calc R
H17C H 0.0807 -0.0192 0.3435 0.033 Uiso 1 1 calc R
C18 C 0.12998(10) 0.07571(17) 0.44010(6) 0.0202(3) Uani 1 1 d .
H18A H 0.1812 0.0872 0.4600 0.030 Uiso 1 1 calc R
H18B H 0.1269 -0.0171 0.4263 0.030 Uiso 1 1 calc R
H18C H 0.0832 0.0924 0.4636 0.030 Uiso 1 1 calc R
B1 B 0.02222(10) 0.48493(16) 0.37109(6) 0.0127(3) Uani 1 1 d .
H1 H -0.0132(12) 0.576(2) 0.3676(7) 0.014(5) Uiso 1 1 d .

loop_
_atom_site_aniso_label
_atom_site_aniso_U_11
_atom_site_aniso_U_22
_atom_site_aniso_U_33
_atom_site_aniso_U_23
_atom_site_aniso_U_13
_atom_site_aniso_U_12
Pd1 0.01141(5) 0.00952(5) 0.01393(4) -0.00006(3) -0.00055(3) 0.00234(4)
N1 0.0125(5) 0.0105(5) 0.0172(5) 0.0016(4) -0.0023(4) -0.0001(4)
N2 0.0108(5) 0.0105(5) 0.0151(5) 0.0002(4) -0.0013(4) 0.0020(4)
N3 0.0142(5) 0.0123(5) 0.0143(5) -0.0005(4) 0.0010(4) 0.0020(4)
N4 0.0136(5) 0.0107(5) 0.0145(5) 0.0014(4) -0.0004(4) 0.0012(4)
N5 0.0117(5) 0.0119(5) 0.0130(4) 0.0004(4) -0.0011(4) 0.0010(4)
N6 0.0113(5) 0.0105(5) 0.0147(5) -0.0008(4) 0.0004(4) 0.0007(4)
C1 0.0232(8) 0.0146(7) 0.0312(8) 0.0057(6) -0.0043(6) -0.0035(6)
C2 0.0157(6) 0.0130(6) 0.0147(5) 0.0017(5) -0.0019(5) -0.0016(5)
C3 0.0122(5) 0.0183(7) 0.0149(5) -0.0011(5) -0.0002(4) -0.0025(5)
C4 0.0112(5) 0.0149(6) 0.0131(5) -0.0008(4) -0.0006(4) 0.0011(5)
C5 0.0147(6) 0.0183(7) 0.0289(7) -0.0016(6) -0.0054(6) 0.0045(5)
C6 0.0318(9) 0.0258(9) 0.0224(7) -0.0018(6) 0.0102(6) 0.0055(7)
C7 0.0179(7) 0.0172(7) 0.0144(6) -0.0008(5) 0.0014(5) -0.0017(5)
C8 0.0243(8) 0.0194(7) 0.0130(5) 0.0027(5) 0.0006(5) -0.0026(6)
C9 0.0185(7) 0.0133(6) 0.0150(5) 0.0030(5) -0.0032(5) -0.0023(5)
C10 0.0291(8) 0.0160(7) 0.0246(7) 0.0056(6) -0.0020(6) 0.0020(6)
C11 0.0234(8) 0.0237(8) 0.0197(6) 0.0035(6) -0.0073(6) 0.0010(6)
C12 0.0158(6) 0.0158(6) 0.0128(5) 0.0014(5) -0.0019(5) -0.0035(5)
C13 0.0193(7) 0.0161(6) 0.0130(5) -0.0021(5) 0.0013(5) -0.0043(5)
C14 0.0151(6) 0.0117(6) 0.0154(5) -0.0027(5) 0.0042(5) -0.0029(5)
C15 0.0226(7) 0.0128(6) 0.0272(7) -0.0056(6) 0.0040(6) 0.0003(6)
C16 0.0126(6) 0.0276(8) 0.0235(7) 0.0014(6) 0.0003(5) 0.0054(6)
C17 0.0281(8) 0.0143(7) 0.0242(7) -0.0063(5) -0.0007(6) 0.0027(6)
C18 0.0199(7) 0.0164(7) 0.0242(7) 0.0066(5) -0.0021(6) 0.0028(6)
B1 0.0124(6) 0.0101(6) 0.0155(6) -0.0001(5) -0.0001(5) 0.0008(5)

loop_
_atom_type_symbol
_atom_type_description
_atom_type_scat_dispersion_real
_atom_type_scat_dispersion_imag
_atom_type_scat_source
C C 0.0033 0.0016 'International Tables Vol C Tables 4.2.6.8 and 6.1.1.4'
H H 0.0000 0.0000 'International Tables Vol C Tables 4.2.6.8 and 6.1.1.4'
N N 0.0061 0.0033 'International Tables Vol C Tables 4.2.6.8 and 6.1.1.4'
B B 0.0013 0.0007 'International Tables Vol C Tables 4.2.6.8 and 6.1.1.4'
Pd Pd -0.9988 1.0072 'International Tables Vol C Tables 4.2.6.8 and 6.1.1.4'

loop_
_geom_angle_atom_site_label_1
_geom_angle_atom_site_label_2
_geom_angle_atom_site_label_3
_geom_angle
C17 Pd1 C18 87.49(7)
C17 Pd1 C16 87.65(7)
C18 Pd1 C16 87.96(7)
C17 Pd1 N5 177.87(6)
C18 Pd1 N5 92.27(6)
C16 Pd1 N5 94.46(6)
C17 Pd1 N3 94.33(6)
C18 Pd1 N3 178.17(6)
C16 Pd1 N3 91.86(6)
N5 Pd1 N3 85.93(4)
C17 Pd1 N1 93.05(6)
C18 Pd1 N1 93.21(6)
C16 Pd1 N1 178.66(6)
N5 Pd1 N1 84.85(4)
N3 Pd1 N1 86.94(4)
C2 N1 N2 106.67(11)
C2 N1 Pd1 137.57(10)
N2 N1 Pd1 115.05(9)
C4 N2 N1 110.28(12)
C4 N2 B1 128.59(12)
N1 N2 B1 121.01(11)
C7 N3 N4 106.40(12)
C7 N3 Pd1 137.03(10)
N4 N3 Pd1 116.48(8)
C9 N4 N3 110.25(12)
C9 N4 B1 129.19(12)
N3 N4 B1 120.50(11)
C12 N5 N6 106.67(12)
C12 N5 Pd1 136.77(10)
N6 N5 Pd1 116.15(8)
C14 N6 N5 110.01(11)
C14 N6 B1 128.81(12)
N5 N6 B1 121.16(11)
C2 C1 H1A 109.5
C2 C1 H1B 109.5
H1A C1 H1B 109.5
C2 C1 H1C 109.5
H1A C1 H1C 109.5
H1B C1 H1C 109.5
N1 C2 C3 109.65(13)
N1 C2 C1 123.54(14)
C3 C2 C1 126.80(14)
C4 C3 C2 105.84(13)
C4 C3 H3A 127.1
C2 C3 H3A 127.1
N2 C4 C3 107.55(13)
N2 C4 C5 123.28(13)
C3 C4 C5 129.17(13)
C4 C5 H5A 109.5
C4 C5 H5B 109.5
H5A C5 H5B 109.5
C4 C5 H5C 109.5
H5A C5 H5C 109.5
H5B C5 H5C 109.5
C7 C6 H6A 109.5
C7 C6 H6B 109.5
H6A C6 H6B 109.5
C7 C6 H6C 109.5
H6A C6 H6C 109.5
H6B C6 H6C 109.5
N3 C7 C8 109.89(13)
N3 C7 C6 123.59(14)
C8 C7 C6 126.52(14)
C9 C8 C7 106.17(13)
C9 C8 H8A 126.9
C7 C8 H8A 126.9
N4 C9 C8 107.27(13)
N4 C9 C10 123.90(14)
C8 C9 C10 128.81(14)
C9 C10 H10A 109.5
C9 C10 H10B 109.5
H10A C10 H10B 109.5
C9 C10 H10C 109.5
H10A C10 H10C 109.5
H10B C10 H10C 109.5
C12 C11 H11A 109.5
C12 C11 H11B 109.5
H11A C11 H11B 109.5
C12 C11 H11C 109.5
H11A C11 H11C 109.5
H11B C11 H11C 109.5
N5 C12 C13 109.61(13)
N5 C12 C11 123.71(14)
C13 C12 C11 126.67(13)
C14 C13 C12 106.07(12)
C14 C13 H13A 127.0
C12 C13 H13A 127.0
N6 C14 C13 107.63(13)
N6 C14 C15 123.82(13)
C13 C14 C15 128.54(13)
C14 C15 H15A 109.5
C14 C15 H15B 109.5
H15A C15 H15B 109.5
C14 C15 H15C 109.5
H15A C15 H15C 109.5
H15B C15 H15C 109.5
Pd1 C16 H16A 109.5
Pd1 C16 H16B 109.5
H16A C16 H16B 109.5
Pd1 C16 H16C 109.5
H16A C16 H16C 109.5
H16B C16 H16C 109.5
Pd1 C17 H17A 109.5
Pd1 C17 H17B 109.5
H17A C17 H17B 109.5
Pd1 C17 H17C 109.5
H17A C17 H17C 109.5
H17B C17 H17C 109.5
Pd1 C18 H18A 109.5
Pd1 C18 H18B 109.5
H18A C18 H18B 109.5
Pd1 C18 H18C 109.5
H18A C18 H18C 109.5
H18B C18 H18C 109.5
N4 B1 N6 110.65(11)
N4 B1 N2 108.97(11)
N6 B1 N2 109.58(11)
N4 B1 H1 107.9(10)
N6 B1 H1 111.1(10)
N2 B1 H1 108.6(11)

loop_
_geom_bond_atom_site_label_1
_geom_bond_atom_site_label_2
_geom_bond_distance
Pd1 C17 2.0397(15)
Pd1 C18 2.0399(15)
Pd1 C16 2.0439(16)
Pd1 N5 2.1925(12)
Pd1 N3 2.2122(12)
Pd1 N1 2.2304(13)
N1 C2 1.3418(19)
N1 N2 1.3710(17)
N2 C4 1.3520(18)
N2 B1 1.547(2)
N3 C7 1.3410(18)
N3 N4 1.3721(17)
N4 C9 1.3545(18)
N4 B1 1.5371(19)
N5 C12 1.3416(17)
N5 N6 1.3726(16)
N6 C14 1.3541(18)
N6 B1 1.5418(19)
C1 C2 1.493(2)
C1 H1A 0.9800
C1 H1B 0.9800
C1 H1C 0.9800
C2 C3 1.404(2)
C3 C4 1.384(2)
C3 H3A 0.9500
C4 C5 1.490(2)
C5 H5A 0.9800
C5 H5B 0.9800
C5 H5C 0.9800
C6 C7 1.495(2)
C6 H6A 0.9800
C6 H6B 0.9800
C6 H6C 0.9800
C7 C8 1.395(2)
C8 C9 1.381(2)
C8 H8A 0.9500
C9 C10 1.495(2)
C10 H10A 0.9800
C10 H10B 0.9800
C10 H10C 0.9800
C11 C12 1.494(2)
C11 H11A 0.9800
C11 H11B 0.9800
C11 H11C 0.9800
C12 C13 1.401(2)
C13 C14 1.379(2)
C13 H13A 0.9500
C14 C15 1.488(2)
C15 H15A 0.9800
C15 H15B 0.9800
C15 H15C 0.9800
C16 H16A 0.9800
C16 H16B 0.9800
C16 H16C 0.9800
C17 H17A 0.9800
C17 H17B 0.9800
C17 H17C 0.9800
C18 H18A 0.9800
C18 H18B 0.9800
C18 H18C 0.9800
B1 H1 1.07(2)

loop_
_geom_torsion_atom_site_label_1
_geom_torsion_atom_site_label_2
_geom_torsion_atom_site_label_3
_geom_torsion_atom_site_label_4
_geom_torsion
C17 Pd1 N1 C2 39.40(15)
C18 Pd1 N1 C2 -48.25(15)
N5 Pd1 N1 C2 -140.24(14)
N3 Pd1 N1 C2 133.57(14)
C17 Pd1 N1 N2 -129.29(10)
C18 Pd1 N1 N2 143.06(10)
N5 Pd1 N1 N2 51.07(9)
N3 Pd1 N1 N2 -35.12(9)
C2 N1 N2 C4 -1.17(15)
Pd1 N1 N2 C4 170.89(8)
C2 N1 N2 B1 175.31(12)
Pd1 N1 N2 B1 -12.63(15)
C17 Pd1 N3 C7 -46.47(16)
C16 Pd1 N3 C7 41.31(16)
N5 Pd1 N3 C7 135.65(15)
N1 Pd1 N3 C7 -139.30(15)
C17 Pd1 N3 N4 137.43(11)
C16 Pd1 N3 N4 -134.78(10)
N5 Pd1 N3 N4 -40.44(10)
N1 Pd1 N3 N4 44.61(10)
C7 N3 N4 C9 0.25(16)
Pd1 N3 N4 C9 177.47(9)
C7 N3 N4 B1 177.70(12)
Pd1 N3 N4 B1 -5.08(16)
C18 Pd1 N5 C12 37.85(15)
C16 Pd1 N5 C12 -50.29(15)
N3 Pd1 N5 C12 -141.84(15)
N1 Pd1 N5 C12 130.87(15)
C18 Pd1 N5 N6 -133.62(10)
C16 Pd1 N5 N6 138.24(10)
N3 Pd1 N5 N6 46.69(9)
N1 Pd1 N5 N6 -40.60(9)
C12 N5 N6 C14 -0.02(15)
Pd1 N5 N6 C14 173.89(9)
C12 N5 N6 B1 178.69(12)
Pd1 N5 N6 B1 -7.40(15)
N2 N1 C2 C3 0.82(15)
Pd1 N1 C2 C3 -168.49(10)
N2 N1 C2 C1 -178.43(13)
Pd1 N1 C2 C1 12.3(2)
N1 C2 C3 C4 -0.19(16)
C1 C2 C3 C4 179.03(14)
N1 N2 C4 C3 1.06(15)
B1 N2 C4 C3 -175.08(12)
N1 N2 C4 C5 -179.45(13)
B1 N2 C4 C5 4.4(2)
C2 C3 C4 N2 -0.53(15)
C2 C3 C4 C5 -179.98(14)
N4 N3 C7 C8 -0.35(17)
Pd1 N3 C7 C8 -176.70(11)
N4 N3 C7 C6 179.26(15)
Pd1 N3 C7 C6 2.9(2)
N3 C7 C8 C9 0.32(18)
C6 C7 C8 C9 -179.27(16)
N3 N4 C9 C8 -0.05(17)
B1 N4 C9 C8 -177.21(14)
N3 N4 C9 C10 -179.09(14)
B1 N4 C9 C10 3.7(2)
C7 C8 C9 N4 -0.16(17)
C7 C8 C9 C10 178.82(15)
N6 N5 C12 C13 0.10(16)
Pd1 N5 C12 C13 -171.91(11)
N6 N5 C12 C11 179.17(14)
Pd1 N5 C12 C11 7.2(2)
N5 C12 C13 C14 -0.15(16)
C11 C12 C13 C14 -179.18(15)
N5 N6 C14 C13 -0.07(16)
B1 N6 C14 C13 -178.65(13)
N5 N6 C14 C15 179.16(13)
B1 N6 C14 C15 0.6(2)
C12 C13 C14 N6 0.13(16)
C12 C13 C14 C15 -179.06(15)
C9 N4 B1 N6 -120.36(15)
N3 N4 B1 N6 62.72(16)
C9 N4 B1 N2 119.09(15)
N3 N4 B1 N2 -57.83(16)
C14 N6 B1 N4 123.30(15)
N5 N6 B1 N4 -55.14(16)
C14 N6 B1 N2 -116.51(15)
N5 N6 B1 N2 65.05(16)
C4 N2 B1 N4 -114.52(15)
N1 N2 B1 N4 69.70(15)
C4 N2 B1 N6 124.27(14)
N1 N2 B1 N6 -51.51(16)
